data_4115306
loop_
_publ_author_name
'Matthew Laskoski'
'Winfried Steffen'
'Jason G. M. Morton'
'Mark D. Smith'
'Uwe H. F. Bunz'

_publ_contact_author 'Professor Uwe H. F. Bunz'
_publ_contact_author_address
;
University of South Carolina
Department of Chemistry and Biochemistry
GSRC
Columbia, South Carolina 29208
USA
;
_publ_contact_author_email bunz@mail.chem.sc.edu
_publ_contact_author_fax '803 777 9521'
_publ_contact_author_phone '803 777 8436'
_publ_section_title
;
 Synthesis and Explosive Decomposition of Organometallic
 Dehydro[18]annulenes: An Access to Carbon Nanostructures
;
_journal_name_full 'Journal of the American Chemical Society'
_journal_page_first 13814
_journal_page_last 13818
_journal_paper_doi 10.1021/ja026809o
_journal_volume 124
_journal_year 2002
_chemical_formula_moiety
; 
[FeC34H16]2 (CH2Cl2)1.5 
;
_chemical_formula_sum 'C35 H18 Cl1.5 Fe'
_chemical_formula_weight 547.52
_chemical_name_systematic
; 
 ? 
;
_space_group_IT_number 2
_symmetry_cell_setting triclinic
_symmetry_space_group_name_Hall '-P 1'
_symmetry_space_group_name_H-M 'P -1'
_atom_sites_solution_hydrogens geom
_atom_sites_solution_primary direct
_atom_sites_solution_secondary difmap
_audit_creation_method SHELXL-97
_cell_angle_alpha 69.471(2)
_cell_angle_beta 79.704(2)
_cell_angle_gamma 89.862(2)
_cell_formula_units_Z 4
_cell_length_a 11.9820(10)
_cell_length_b 13.2987(11)
_cell_length_c 18.2560(16)
_cell_measurement_reflns_used 2314
_cell_measurement_temperature 173(2)
_cell_measurement_theta_max 22.013
_cell_measurement_theta_min 2.296
_cell_volume 2674.7(4)
_computing_cell_refinement 'SAINT+ NT V6.02a (Bruker, 1998)'
_computing_data_collection 'SMART NT V5.619 (Bruker, 2000)'
_computing_data_reduction 'SAINT+ NT V6.02a'
_computing_molecular_graphics 'SHELXTL V5.1 (Sheldrick, 1997)'
_computing_publication_material 'SHELXTL V5.1'
_computing_structure_refinement 'SHELXL-97 (Sheldrick, 1997)'
_computing_structure_solution 'SHELXS-97 (Sheldrick, 1990)'
_diffrn_ambient_temperature 173(2)
_diffrn_measured_fraction_theta_full 0.997
_diffrn_measured_fraction_theta_max 0.997
_diffrn_measurement_device_type 'Bruker SMART APEX CCD diffractometer'
_diffrn_measurement_method 'omega scans'
_diffrn_radiation_monochromator graphite
_diffrn_radiation_source 'sealed tube'
_diffrn_radiation_type MoK\a
_diffrn_radiation_wavelength 0.71073
_diffrn_reflns_av_R_equivalents 0.0672
_diffrn_reflns_av_sigmaI/netI 0.1202
_diffrn_reflns_limit_h_max 11
_diffrn_reflns_limit_h_min -13
_diffrn_reflns_limit_k_max 14
_diffrn_reflns_limit_k_min -14
_diffrn_reflns_limit_l_max 20
_diffrn_reflns_limit_l_min -20
_diffrn_reflns_number 15028
_diffrn_reflns_theta_full 23.26
_diffrn_reflns_theta_max 23.26
_diffrn_reflns_theta_min 1.21
_diffrn_standards_decay_% none
_exptl_absorpt_coefficient_mu 0.736
_exptl_absorpt_correction_T_max 0.9670
_exptl_absorpt_correction_T_min 0.8409
_exptl_absorpt_correction_type multi-scan
_exptl_absorpt_process_details '(SADABS, Bruker, 1997)'
_exptl_crystal_colour orange-red
_exptl_crystal_density_diffrn 1.360
_exptl_crystal_description fragment
_exptl_crystal_F_000 1118
_exptl_crystal_size_max 0.18
_exptl_crystal_size_mid 0.08
_exptl_crystal_size_min 0.05
_refine_diff_density_max 0.720
_refine_diff_density_min -0.437
_refine_diff_density_rms 0.070
_refine_ls_extinction_method none
_refine_ls_goodness_of_fit_ref 0.956
_refine_ls_hydrogen_treatment mixed
_refine_ls_matrix_type full
_refine_ls_number_parameters 712
_refine_ls_number_reflns 7681
_refine_ls_number_restraints 0
_refine_ls_restrained_S_all 0.956
_refine_ls_R_factor_all 0.1586
_refine_ls_R_factor_gt 0.0744
_refine_ls_shift/su_max 0.000
_refine_ls_shift/su_mean 0.000
_refine_ls_structure_factor_coef Fsqd
_refine_ls_weighting_details 'calc w=1/[\s^2^(Fo^2^)+(0.0975P)^2^+0.0000P] where P=(Fo^2^+2Fc^2^)/3'
_refine_ls_weighting_scheme calc
_refine_ls_wR_factor_gt 0.1703
_refine_ls_wR_factor_ref 0.2096
_reflns_number_gt 3682
_reflns_number_total 7681
_reflns_threshold_expression >2sigma(I)
_cod_data_source_file ja026809o_s3_4.cif
_cod_data_source_block 13a
_cod_original_formula_sum 'C35 H18 Cl1.50 Fe'
_cod_database_code 4115306

loop_
_symmetry_equiv_pos_as_xyz
'x, y, z'
'-x, -y, -z'

loop_
_atom_site_label
_atom_site_type_symbol
_atom_site_fract_x
_atom_site_fract_y
_atom_site_fract_z
_atom_site_U_iso_or_equiv
_atom_site_adp_type
_atom_site_occupancy
_atom_site_symmetry_multiplicity
_atom_site_calc_flag
_atom_site_refinement_flags
_atom_site_disorder_assembly
_atom_site_disorder_group
Fe1 Fe 0.40905(10) 0.05810(8) 0.13440(6) 0.0555(4) Uani 1 1 d . . .
Fe2 Fe 0.59775(11) 0.79841(9) 0.47678(7) 0.0674(4) Uani 1 1 d . . .
C1 C 0.5005(6) 0.0680(6) 0.2150(4) 0.056(2) Uani 1 1 d . . .
C2 C 0.3953(6) 0.0082(6) 0.2539(4) 0.060(2) Uani 1 1 d . . .
H2 H 0.3379 0.0264 0.2895 0.072 Uiso 1 1 calc R . .
C3 C 0.3897(6) -0.0816(6) 0.2317(4) 0.056(2) Uani 1 1 d . . .
H3 H 0.3284 -0.1348 0.2497 0.068 Uiso 1 1 calc R . .
C4 C 0.4902(7) -0.0798(6) 0.1781(4) 0.058(2) Uani 1 1 d . . .
H4 H 0.5084 -0.1318 0.1538 0.070 Uiso 1 1 calc R . .
C5 C 0.5598(6) 0.0125(5) 0.1663(4) 0.0503(19) Uani 1 1 d . . .
C6 C 0.6680(7) 0.0488(6) 0.1177(5) 0.057(2) Uani 1 1 d . . .
C7 C 0.7609(8) 0.0844(6) 0.0768(5) 0.060(2) Uani 1 1 d . . .
C8 C 0.8689(7) 0.1208(6) 0.0339(5) 0.059(2) Uani 1 1 d . . .
C9 C 0.9630(7) 0.1581(6) -0.0033(5) 0.057(2) Uani 1 1 d . . .
C10 C 1.0734(6) 0.2037(5) -0.0464(4) 0.054(2) Uani 1 1 d . . .
C11 C 1.1294(7) 0.1650(6) -0.1044(5) 0.062(2) Uani 1 1 d . . .
H11 H 1.0939 0.1090 -0.1149 0.074 Uiso 1 1 calc R . .
C12 C 1.2364(7) 0.2086(7) -0.1461(5) 0.070(2) Uani 1 1 d . . .
H12 H 1.2749 0.1821 -0.1851 0.084 Uiso 1 1 calc R . .
C13 C 1.2877(7) 0.2907(6) -0.1315(5) 0.068(2) Uani 1 1 d . . .
H13 H 1.3616 0.3202 -0.1602 0.082 Uiso 1 1 calc R . .
C14 C 1.2323(7) 0.3299(6) -0.0756(4) 0.061(2) Uani 1 1 d . . .
H14 H 1.2686 0.3861 -0.0658 0.073 Uiso 1 1 calc R . .
C15 C 1.1250(6) 0.2891(6) -0.0334(4) 0.0521(19) Uani 1 1 d . . .
C16 C 1.0672(6) 0.3319(6) 0.0242(5) 0.055(2) Uani 1 1 d . . .
C17 C 1.0215(6) 0.3704(6) 0.0711(5) 0.058(2) Uani 1 1 d . . .
C18 C 0.9692(7) 0.4150(6) 0.1245(5) 0.060(2) Uani 1 1 d . . .
C19 C 0.9247(6) 0.4546(6) 0.1708(5) 0.055(2) Uani 1 1 d . . .
C20 C 0.8691(6) 0.5001(5) 0.2284(4) 0.0512(19) Uani 1 1 d . . .
C21 C 0.9297(6) 0.5745(6) 0.2466(5) 0.061(2) Uani 1 1 d . . .
H21 H 1.0070 0.5951 0.2217 0.074 Uiso 1 1 calc R . .
C22 C 0.8768(8) 0.6184(6) 0.3011(5) 0.073(2) Uani 1 1 d . . .
H22 H 0.9177 0.6698 0.3131 0.088 Uiso 1 1 calc R . .
C23 C 0.7645(7) 0.5880(6) 0.3382(4) 0.066(2) Uani 1 1 d . . .
H23 H 0.7290 0.6183 0.3757 0.079 Uiso 1 1 calc R . .
C24 C 0.7045(6) 0.5145(5) 0.3210(4) 0.0521(19) Uani 1 1 d . . .
H24 H 0.6276 0.4938 0.3468 0.062 Uiso 1 1 calc R . .
C25 C 0.7557(6) 0.4700(5) 0.2660(4) 0.0477(18) Uani 1 1 d . . .
C26 C 0.6922(6) 0.3951(6) 0.2466(4) 0.0508(19) Uani 1 1 d . . .
C27 C 0.6419(6) 0.3282(6) 0.2327(4) 0.0517(19) Uani 1 1 d . . .
C28 C 0.5855(6) 0.2434(6) 0.2225(4) 0.0521(19) Uani 1 1 d . . .
C29 C 0.5421(6) 0.1653(6) 0.2194(4) 0.0505(19) Uani 1 1 d . . .
C30 C 0.3763(13) 0.2089(7) 0.0735(8) 0.108(4) Uani 1 1 d . . .
H30 H 0.3977 0.2700 0.0846 0.130 Uiso 1 1 calc R . .
C31 C 0.2729(10) 0.1467(9) 0.1055(6) 0.098(3) Uani 1 1 d . . .
H31 H 0.2111 0.1585 0.1415 0.118 Uiso 1 1 calc R . .
C32 C 0.2779(9) 0.0655(7) 0.0750(5) 0.079(3) Uani 1 1 d . . .
H32 H 0.2199 0.0102 0.0875 0.095 Uiso 1 1 calc R . .
C33 C 0.3792(9) 0.0767(7) 0.0240(5) 0.075(3) Uani 1 1 d . . .
H33 H 0.4020 0.0311 -0.0053 0.090 Uiso 1 1 calc R . .
C34 C 0.4435(9) 0.1642(9) 0.0213(6) 0.096(3) Uani 1 1 d . . .
H34 H 0.5176 0.1894 -0.0091 0.115 Uiso 1 1 calc R . .
C41 C 0.4922(7) 0.6778(6) 0.4778(5) 0.061(2) Uani 1 1 d . . .
C42 C 0.5769(7) 0.6335(6) 0.5256(5) 0.071(2) Uani 1 1 d . . .
H42 H 0.6304 0.5837 0.5177 0.085 Uiso 1 1 calc R . .
C43 C 0.5653(8) 0.6786(7) 0.5871(5) 0.077(3) Uani 1 1 d . . .
H43 H 0.6094 0.6627 0.6278 0.092 Uiso 1 1 calc R . .
C44 C 0.4779(8) 0.7501(7) 0.5774(5) 0.075(3) Uani 1 1 d . . .
H44 H 0.4554 0.7923 0.6094 0.090 Uiso 1 1 calc R . .
C45 C 0.4283(7) 0.7495(6) 0.5120(5) 0.061(2) Uani 1 1 d . . .
C46 C 0.3366(8) 0.8069(7) 0.4834(5) 0.062(2) Uani 1 1 d . . .
C47 C 0.2597(9) 0.8519(7) 0.4569(5) 0.066(2) Uani 1 1 d . . .
C48 C 0.1730(8) 0.9091(7) 0.4220(5) 0.065(2) Uani 1 1 d . . .
C49 C 0.0991(8) 0.9563(7) 0.3900(5) 0.067(2) Uani 1 1 d . . .
C50 C 0.0186(7) 1.0162(6) 0.3464(5) 0.060(2) Uani 1 1 d . . .
C51 C -0.0418(8) 1.0946(7) 0.3705(5) 0.074(3) Uani 1 1 d . . .
H51 H -0.0301 1.1065 0.4170 0.089 Uiso 1 1 calc R . .
C52 C -0.1169(8) 1.1530(7) 0.3270(7) 0.087(3) Uani 1 1 d . . .
H52 H -0.1560 1.2061 0.3432 0.105 Uiso 1 1 calc R . .
C53 C -0.1365(7) 1.1368(7) 0.2617(6) 0.080(3) Uani 1 1 d . . .
H53 H -0.1901 1.1774 0.2328 0.096 Uiso 1 1 calc R . .
C54 C -0.0790(7) 1.0612(6) 0.2368(5) 0.068(2) Uani 1 1 d . . .
H54 H -0.0923 1.0517 0.1899 0.082 Uiso 1 1 calc R . .
C55 C -0.0027(7) 0.9993(6) 0.2783(5) 0.059(2) Uani 1 1 d . . .
C56 C 0.0533(6) 0.9189(6) 0.2520(4) 0.055(2) Uani 1 1 d . . .
C57 C 0.0997(6) 0.8537(6) 0.2271(5) 0.058(2) Uani 1 1 d . . .
C58 C 0.1547(6) 0.7834(6) 0.1967(4) 0.054(2) Uani 1 1 d . . .
C59 C 0.2061(6) 0.7224(6) 0.1697(5) 0.058(2) Uani 1 1 d . . .
C60 C 0.2655(7) 0.6500(6) 0.1368(5) 0.061(2) Uani 1 1 d . . .
C61 C 0.2290(7) 0.6298(6) 0.0735(5) 0.071(2) Uani 1 1 d . . .
H61 H 0.1659 0.6646 0.0531 0.085 Uiso 1 1 calc R . .
C62 C 0.2840(9) 0.5604(7) 0.0413(6) 0.089(3) Uani 1 1 d . . .
H62 H 0.2595 0.5477 -0.0016 0.107 Uiso 1 1 calc R . .
C63 C 0.3744(9) 0.5092(7) 0.0708(6) 0.089(3) Uani 1 1 d . . .
H63 H 0.4117 0.4609 0.0482 0.107 Uiso 1 1 calc R . .
C64 C 0.4122(7) 0.5264(6) 0.1325(5) 0.074(3) Uani 1 1 d . . .
H64 H 0.4748 0.4896 0.1523 0.089 Uiso 1 1 calc R . .
C65 C 0.3590(7) 0.5978(5) 0.1663(5) 0.056(2) Uani 1 1 d . . .
C66 C 0.3931(7) 0.6156(6) 0.2329(5) 0.059(2) Uani 1 1 d . . .
C67 C 0.4191(7) 0.6278(6) 0.2880(5) 0.058(2) Uani 1 1 d . . .
C68 C 0.4470(7) 0.6423(6) 0.3527(6) 0.062(2) Uani 1 1 d . . .
C69 C 0.4702(7) 0.6581(5) 0.4094(5) 0.062(2) Uani 1 1 d . . .
C70 C 0.6696(11) 0.8850(8) 0.3607(6) 0.092(3) Uani 1 1 d . . .
H70 H 0.6550 0.8712 0.3156 0.111 Uiso 1 1 calc R . .
C71 C 0.7547(10) 0.8398(8) 0.4034(7) 0.098(3) Uani 1 1 d . . .
H71 H 0.8077 0.7911 0.3930 0.118 Uiso 1 1 calc R . .
C72 C 0.7449(9) 0.8827(8) 0.4663(6) 0.093(3) Uani 1 1 d . . .
H72 H 0.7908 0.8679 0.5058 0.111 Uiso 1 1 calc R . .
C73 C 0.6550(10) 0.9504(7) 0.4582(6) 0.093(3) Uani 1 1 d . . .
H73 H 0.6289 0.9892 0.4921 0.111 Uiso 1 1 calc R . .
C74 C 0.6101(9) 0.9523(7) 0.3937(6) 0.091(3) Uani 1 1 d . . .
H74 H 0.5489 0.9929 0.3752 0.109 Uiso 1 1 calc R . .
C1S C 0.1631(9) 0.3298(9) 0.2541(7) 0.128(4) Uani 1 1 d . . .
H1S1 H 0.0963 0.2878 0.2522 0.154 Uiso 1 1 calc R . .
H1S2 H 0.1841 0.3899 0.2024 0.154 Uiso 1 1 calc R . .
Cl1 Cl 0.1310(5) 0.3787(5) 0.3290(4) 0.254(3) Uani 1 1 d . . .
Cl2 Cl 0.2723(4) 0.2507(3) 0.2705(2) 0.1722(16) Uani 1 1 d . . .
C2S C 0.969(9) 0.370(4) 0.557(5) 0.32(5) Uani 0.50 1 d P A 1
H2S1 H 1.0220 0.4323 0.5469 0.382 Uiso 0.50 1 calc PR A 1
H2S2 H 0.9522 0.3315 0.6156 0.382 Uiso 0.50 1 calc PR A 1
Cl3 Cl 1.0173(13) 0.3147(10) 0.5308(11) 0.144(6) Uani 0.25 1 d P A 1
Cl4 Cl 0.835(2) 0.4237(19) 0.527(3) 0.232(12) Uani 0.25 1 d P A 1
C3S C 0.855(2) 0.380(3) 0.5950(14) 0.099(10) Uani 0.50 1 d P B 2
H3S1 H 0.7711 0.3677 0.6100 0.118 Uiso 0.50 1 calc PR B 2
H3S2 H 0.8961 0.3457 0.6390 0.118 Uiso 0.50 1 calc PR B 2
Cl5 Cl 0.934(3) 0.388(2) 0.4763(19) 0.278(14) Uani 0.25 1 d P . 2
Cl6 Cl 0.918(3) 0.520(7) 0.516(3) 0.39(3) Uani 0.25 1 d P . 2

loop_
_atom_site_aniso_label
_atom_site_aniso_U_11
_atom_site_aniso_U_22
_atom_site_aniso_U_33
_atom_site_aniso_U_23
_atom_site_aniso_U_13
_atom_site_aniso_U_12
Fe1 0.0589(8) 0.0543(7) 0.0590(7) -0.0266(6) -0.0130(6) -0.0075(5)
Fe2 0.0772(10) 0.0575(8) 0.0673(8) -0.0230(6) -0.0110(7) -0.0112(6)
C1 0.050(5) 0.059(5) 0.062(5) -0.025(4) -0.008(4) -0.002(4)
C2 0.042(5) 0.077(6) 0.056(5) -0.021(4) 0.000(4) -0.012(4)
C3 0.049(5) 0.052(5) 0.072(5) -0.028(4) -0.011(5) -0.011(4)
C4 0.060(6) 0.052(5) 0.073(5) -0.032(4) -0.018(5) -0.002(4)
C5 0.052(5) 0.054(5) 0.053(5) -0.030(4) -0.006(4) -0.013(4)
C6 0.056(6) 0.054(5) 0.071(6) -0.036(4) -0.010(5) 0.000(4)
C7 0.063(6) 0.057(5) 0.070(6) -0.036(4) -0.015(5) 0.002(5)
C8 0.048(6) 0.064(5) 0.076(6) -0.043(5) -0.007(5) 0.003(4)
C9 0.059(6) 0.058(5) 0.058(5) -0.030(4) -0.007(5) 0.005(4)
C10 0.051(5) 0.046(4) 0.061(5) -0.020(4) 0.002(4) 0.007(4)
C11 0.059(6) 0.059(5) 0.074(6) -0.034(4) -0.009(5) 0.006(4)
C12 0.065(6) 0.071(6) 0.067(6) -0.028(5) 0.010(5) 0.010(5)
C13 0.052(6) 0.066(6) 0.072(6) -0.017(5) 0.011(5) 0.009(4)
C14 0.052(5) 0.063(5) 0.072(5) -0.035(4) -0.004(5) 0.010(4)
C15 0.044(5) 0.051(5) 0.059(5) -0.019(4) -0.004(4) 0.008(4)
C16 0.041(5) 0.057(5) 0.067(5) -0.023(4) -0.009(4) -0.001(4)
C17 0.048(5) 0.057(5) 0.067(5) -0.025(4) 0.002(4) 0.000(4)
C18 0.054(5) 0.043(4) 0.081(6) -0.026(4) 0.002(5) -0.004(4)
C19 0.043(5) 0.048(5) 0.074(5) -0.025(4) -0.008(4) -0.003(4)
C20 0.046(5) 0.043(4) 0.064(5) -0.023(4) 0.002(4) -0.004(4)
C21 0.044(5) 0.065(5) 0.083(6) -0.040(5) -0.003(4) -0.008(4)
C22 0.076(7) 0.067(6) 0.092(7) -0.044(5) -0.021(6) -0.010(5)
C23 0.071(6) 0.076(6) 0.062(5) -0.045(5) -0.001(5) -0.014(5)
C24 0.041(5) 0.053(4) 0.067(5) -0.034(4) 0.004(4) -0.009(4)
C25 0.048(5) 0.035(4) 0.062(5) -0.022(4) -0.007(4) -0.001(4)
C26 0.046(5) 0.047(4) 0.065(5) -0.030(4) -0.006(4) -0.001(4)
C27 0.045(5) 0.054(5) 0.059(5) -0.027(4) -0.003(4) 0.003(4)
C28 0.046(5) 0.059(5) 0.058(5) -0.029(4) -0.010(4) 0.002(4)
C29 0.045(5) 0.055(5) 0.057(5) -0.029(4) -0.005(4) -0.002(4)
C30 0.172(13) 0.052(6) 0.127(10) -0.034(7) -0.089(10) 0.003(7)
C31 0.117(10) 0.110(9) 0.079(7) -0.043(7) -0.028(7) 0.050(8)
C32 0.086(8) 0.079(7) 0.073(6) -0.018(5) -0.031(6) -0.002(6)
C33 0.091(8) 0.083(7) 0.057(6) -0.031(5) -0.018(6) 0.007(6)
C34 0.074(8) 0.099(8) 0.081(7) 0.013(6) -0.022(6) -0.033(6)
C41 0.055(5) 0.044(5) 0.078(6) -0.020(4) -0.002(5) -0.005(4)
C42 0.071(7) 0.047(5) 0.085(6) -0.015(5) -0.007(6) -0.003(4)
C43 0.082(7) 0.073(6) 0.068(6) -0.010(5) -0.024(5) -0.014(5)
C44 0.091(8) 0.068(6) 0.060(6) -0.019(5) -0.008(5) -0.008(5)
C45 0.072(6) 0.055(5) 0.053(5) -0.015(4) -0.010(5) -0.009(4)
C46 0.071(7) 0.057(5) 0.058(5) -0.022(4) -0.011(5) 0.002(5)
C47 0.074(7) 0.074(6) 0.058(6) -0.035(5) -0.006(5) 0.009(5)
C48 0.069(7) 0.068(6) 0.068(6) -0.046(5) 0.004(5) 0.004(5)
C49 0.066(7) 0.063(6) 0.077(6) -0.038(5) 0.002(6) 0.006(5)
C50 0.053(5) 0.046(5) 0.071(6) -0.018(4) 0.007(5) 0.002(4)
C51 0.079(7) 0.071(6) 0.080(6) -0.046(5) 0.008(5) 0.008(5)
C52 0.066(7) 0.066(6) 0.132(9) -0.044(7) -0.005(7) 0.022(5)
C53 0.054(6) 0.071(6) 0.119(8) -0.038(6) -0.023(6) 0.014(5)
C54 0.054(6) 0.067(6) 0.089(6) -0.031(5) -0.019(5) 0.014(5)
C55 0.059(6) 0.054(5) 0.065(5) -0.031(4) 0.006(5) 0.000(4)
C56 0.044(5) 0.058(5) 0.062(5) -0.021(4) -0.010(4) -0.009(4)
C57 0.047(5) 0.062(5) 0.078(6) -0.043(5) -0.010(4) -0.001(4)
C58 0.043(5) 0.055(5) 0.074(5) -0.033(4) -0.014(4) -0.002(4)
C59 0.042(5) 0.061(5) 0.084(6) -0.042(5) -0.013(4) -0.001(4)
C60 0.058(6) 0.054(5) 0.090(6) -0.049(5) -0.012(5) 0.002(4)
C61 0.080(6) 0.049(5) 0.096(6) -0.040(5) -0.018(5) 0.000(4)
C62 0.108(9) 0.073(6) 0.111(8) -0.063(6) -0.023(7) 0.003(6)
C63 0.095(8) 0.070(6) 0.115(8) -0.064(6) 0.010(7) 0.001(6)
C64 0.068(6) 0.056(5) 0.101(7) -0.042(5) 0.006(5) 0.002(4)
C65 0.046(5) 0.041(4) 0.078(6) -0.026(4) 0.001(5) -0.004(4)
C66 0.050(5) 0.047(5) 0.084(6) -0.029(5) -0.015(5) 0.013(4)
C67 0.053(6) 0.056(5) 0.074(6) -0.035(5) -0.011(5) 0.006(4)
C68 0.050(5) 0.046(5) 0.095(7) -0.037(5) -0.002(5) 0.006(4)
C69 0.064(6) 0.036(4) 0.086(6) -0.027(4) -0.005(5) 0.002(4)
C70 0.119(10) 0.077(7) 0.071(7) -0.030(6) 0.014(7) -0.037(7)
C71 0.094(9) 0.064(6) 0.119(9) -0.033(7) 0.024(7) -0.036(6)
C72 0.085(8) 0.091(8) 0.098(8) -0.022(6) -0.028(6) -0.031(6)
C73 0.118(10) 0.067(7) 0.100(8) -0.045(6) -0.009(7) -0.014(6)
C74 0.123(9) 0.059(6) 0.086(7) -0.018(5) -0.025(7) -0.011(6)
C1S 0.089(9) 0.119(10) 0.172(12) -0.043(9) -0.031(8) 0.012(7)
Cl1 0.218(5) 0.296(7) 0.327(7) -0.191(6) -0.086(5) 0.140(5)
Cl2 0.202(4) 0.153(3) 0.209(4) -0.101(3) -0.083(3) 0.051(3)
C2S 0.63(16) 0.12(4) 0.33(8) -0.14(5) -0.29(10) 0.17(7)
Cl3 0.130(12) 0.064(8) 0.216(16) -0.026(9) -0.027(12) -0.005(7)
Cl4 0.124(17) 0.159(19) 0.36(4) -0.04(2) -0.02(2) 0.029(14)
C3S 0.066(17) 0.13(3) 0.061(13) 0.005(14) -0.006(13) -0.044(16)
Cl5 0.21(3) 0.23(3) 0.28(3) 0.03(2) 0.01(3) 0.01(2)
Cl6 0.24(3) 0.68(9) 0.39(6) -0.37(7) -0.02(4) -0.05(5)

loop_
_atom_type_symbol
_atom_type_description
_atom_type_scat_dispersion_real
_atom_type_scat_dispersion_imag
_atom_type_scat_source
C C 0.0033 0.0016 'International Tables Vol C Tables 4.2.6.8 and 6.1.1.4'
H H 0.0000 0.0000 'International Tables Vol C Tables 4.2.6.8 and 6.1.1.4'
Cl Cl 0.1484 0.1585 'International Tables Vol C Tables 4.2.6.8 and 6.1.1.4'
Fe Fe 0.3463 0.8444 'International Tables Vol C Tables 4.2.6.8 and 6.1.1.4'

loop_
_geom_angle_atom_site_label_1
_geom_angle_atom_site_label_2
_geom_angle_atom_site_label_3
_geom_angle
_geom_angle_site_symmetry_1
_geom_angle_site_symmetry_3
C30 Fe1 C34 41.5(4) . .
C30 Fe1 C2 120.0(4) . .
C34 Fe1 C2 156.0(4) . .
C30 Fe1 C5 124.9(4) . .
C34 Fe1 C5 107.1(3) . .
C2 Fe1 C5 69.1(3) . .
C30 Fe1 C1 106.3(3) . .
C34 Fe1 C1 120.2(4) . .
C2 Fe1 C1 41.1(3) . .
C5 Fe1 C1 41.7(3) . .
C30 Fe1 C33 67.3(4) . .
C34 Fe1 C33 39.7(3) . .
C2 Fe1 C33 162.2(4) . .
C5 Fe1 C33 121.9(3) . .
C1 Fe1 C33 156.3(4) . .
C30 Fe1 C4 162.9(5) . .
C34 Fe1 C4 125.6(4) . .
C2 Fe1 C4 67.8(3) . .
C5 Fe1 C4 40.7(3) . .
C1 Fe1 C4 68.8(3) . .
C33 Fe1 C4 110.3(3) . .
C30 Fe1 C32 67.0(4) . .
C34 Fe1 C32 67.0(4) . .
C2 Fe1 C32 125.9(4) . .
C5 Fe1 C32 156.2(3) . .
C1 Fe1 C32 161.6(4) . .
C33 Fe1 C32 39.0(3) . .
C4 Fe1 C32 122.6(3) . .
C30 Fe1 C31 40.6(4) . .
C34 Fe1 C31 68.4(4) . .
C2 Fe1 C31 107.7(3) . .
C5 Fe1 C31 162.5(4) . .
C1 Fe1 C31 124.6(4) . .
C33 Fe1 C31 66.3(4) . .
C4 Fe1 C31 155.6(4) . .
C32 Fe1 C31 39.3(3) . .
C30 Fe1 C3 155.0(5) . .
C34 Fe1 C3 162.4(4) . .
C2 Fe1 C3 40.1(3) . .
C5 Fe1 C3 68.4(3) . .
C1 Fe1 C3 68.5(3) . .
C33 Fe1 C3 127.1(3) . .
C4 Fe1 C3 40.1(3) . .
C32 Fe1 C3 109.8(3) . .
C31 Fe1 C3 121.0(4) . .
C44 Fe2 C73 107.4(4) . .
C44 Fe2 C72 122.6(4) . .
C73 Fe2 C72 40.2(4) . .
C44 Fe2 C41 69.7(3) . .
C73 Fe2 C41 158.3(4) . .
C72 Fe2 C41 159.3(4) . .
C44 Fe2 C70 157.6(5) . .
C73 Fe2 C70 66.0(4) . .
C72 Fe2 C70 67.2(4) . .
C41 Fe2 C70 108.2(4) . .
C44 Fe2 C45 41.1(3) . .
C73 Fe2 C45 121.9(4) . .
C72 Fe2 C45 158.1(4) . .
C41 Fe2 C45 41.8(3) . .
C70 Fe2 C45 122.4(4) . .
C44 Fe2 C42 69.0(3) . .
C73 Fe2 C42 159.2(4) . .
C72 Fe2 C42 123.3(4) . .
C41 Fe2 C42 41.4(3) . .
C70 Fe2 C42 125.0(4) . .
C45 Fe2 C42 69.6(3) . .
C44 Fe2 C71 160.0(5) . .
C73 Fe2 C71 67.8(4) . .
C72 Fe2 C71 41.2(4) . .
C41 Fe2 C71 122.2(4) . .
C70 Fe2 C71 39.9(4) . .
C45 Fe2 C71 158.2(4) . .
C42 Fe2 C71 108.2(4) . .
C44 Fe2 C43 40.3(3) . .
C73 Fe2 C43 123.3(4) . .
C72 Fe2 C43 108.4(4) . .
C41 Fe2 C43 69.1(3) . .
C70 Fe2 C43 161.3(5) . .
C45 Fe2 C43 68.7(3) . .
C42 Fe2 C43 40.9(3) . .
C71 Fe2 C43 124.8(5) . .
C44 Fe2 C74 122.2(4) . .
C73 Fe2 C74 39.1(3) . .
C72 Fe2 C74 67.0(4) . .
C41 Fe2 C74 123.1(4) . .
C70 Fe2 C74 39.1(3) . .
C45 Fe2 C74 107.1(4) . .
C42 Fe2 C74 160.0(4) . .
C71 Fe2 C74 67.1(4) . .
C43 Fe2 C74 157.8(4) . .
C2 C1 C29 128.6(7) . .
C2 C1 C5 106.6(6) . .
C29 C1 C5 124.7(7) . .
C2 C1 Fe1 69.4(4) . .
C29 C1 Fe1 125.1(6) . .
C5 C1 Fe1 69.1(4) . .
C3 C2 C1 109.1(7) . .
C3 C2 Fe1 71.0(4) . .
C1 C2 Fe1 69.6(4) . .
C2 C3 C4 108.3(6) . .
C2 C3 Fe1 68.9(4) . .
C4 C3 Fe1 69.8(4) . .
C3 C4 C5 108.6(6) . .
C3 C4 Fe1 70.1(4) . .
C5 C4 Fe1 68.8(4) . .
C6 C5 C4 129.5(6) . .
C6 C5 C1 123.2(6) . .
C4 C5 C1 107.4(6) . .
C6 C5 Fe1 125.7(6) . .
C4 C5 Fe1 70.5(4) . .
C1 C5 Fe1 69.2(4) . .
C7 C6 C5 177.0(7) . .
C6 C7 C8 176.8(9) . .
C9 C8 C7 176.6(8) . .
C8 C9 C10 178.7(7) . .
C11 C10 C15 119.6(7) . .
C11 C10 C9 119.3(7) . .
C15 C10 C9 121.0(6) . .
C12 C11 C10 119.6(7) . .
C11 C12 C13 120.3(7) . .
C14 C13 C12 120.1(8) . .
C13 C14 C15 121.1(7) . .
C14 C15 C10 119.2(7) . .
C14 C15 C16 120.5(7) . .
C10 C15 C16 120.3(7) . .
C17 C16 C15 177.8(8) . .
C16 C17 C18 179.8(10) . .
C19 C18 C17 179.3(8) . .
C18 C19 C20 178.5(8) . .
C21 C20 C25 119.6(6) . .
C21 C20 C19 119.5(7) . .
C25 C20 C19 120.9(6) . .
C22 C21 C20 119.6(7) . .
C21 C22 C23 120.5(7) . .
C24 C23 C22 120.3(7) . .
C23 C24 C25 120.2(7) . .
C24 C25 C20 119.8(6) . .
C24 C25 C26 120.2(6) . .
C20 C25 C26 119.9(6) . .
C27 C26 C25 176.6(8) . .
C26 C27 C28 175.0(8) . .
C29 C28 C27 173.9(9) . .
C28 C29 C1 174.6(8) . .
C31 C30 C34 107.9(8) . .
C31 C30 Fe1 71.5(6) . .
C34 C30 Fe1 70.0(5) . .
C32 C31 C30 107.1(9) . .
C32 C31 Fe1 70.4(5) . .
C30 C31 Fe1 67.9(6) . .
C33 C32 C31 109.2(9) . .
C33 C32 Fe1 70.2(5) . .
C31 C32 Fe1 70.4(6) . .
C32 C33 C34 109.9(9) . .
C32 C33 Fe1 70.8(5) . .
C34 C33 Fe1 69.4(5) . .
C33 C34 C30 105.9(9) . .
C33 C34 Fe1 70.9(5) . .
C30 C34 Fe1 68.5(6) . .
C69 C41 C42 128.7(7) . .
C69 C41 C45 123.8(8) . .
C42 C41 C45 107.5(7) . .
C69 C41 Fe2 126.0(5) . .
C42 C41 Fe2 69.9(4) . .
C45 C41 Fe2 69.6(4) . .
C43 C42 C41 107.4(8) . .
C43 C42 Fe2 69.6(4) . .
C41 C42 Fe2 68.7(4) . .
C44 C43 C42 108.6(8) . .
C44 C43 Fe2 68.5(5) . .
C42 C43 Fe2 69.5(4) . .
C43 C44 C45 109.6(8) . .
C43 C44 Fe2 71.2(5) . .
C45 C44 Fe2 70.6(5) . .
C46 C45 C44 128.1(8) . .
C46 C45 C41 125.1(7) . .
C44 C45 C41 106.8(8) . .
C46 C45 Fe2 127.4(6) . .
C44 C45 Fe2 68.3(5) . .
C41 C45 Fe2 68.6(5) . .
C47 C46 C45 176.5(9) . .
C46 C47 C48 176.8(10) . .
C49 C48 C47 177.4(8) . .
C48 C49 C50 175.3(9) . .
C55 C50 C51 118.3(8) . .
C55 C50 C49 120.8(7) . .
C51 C50 C49 120.9(8) . .
C52 C51 C50 120.1(8) . .
C53 C52 C51 121.3(8) . .
C52 C53 C54 119.9(9) . .
C55 C54 C53 121.6(8) . .
C54 C55 C50 118.7(7) . .
C54 C55 C56 120.2(7) . .
C50 C55 C56 121.1(8) . .
C57 C56 C55 177.5(8) . .
C56 C57 C58 177.8(9) . .
C59 C58 C57 178.3(8) . .
C58 C59 C60 178.9(8) . .
C65 C60 C61 119.1(7) . .
C65 C60 C59 121.5(7) . .
C61 C60 C59 119.3(7) . .
C62 C61 C60 120.5(8) . .
C61 C62 C63 120.0(9) . .
C62 C63 C64 121.4(8) . .
C63 C64 C65 120.2(9) . .
C64 C65 C60 118.8(8) . .
C64 C65 C66 122.3(8) . .
C60 C65 C66 118.8(6) . .
C67 C66 C65 178.3(9) . .
C66 C67 C68 178.8(9) . .
C69 C68 C67 178.0(8) . .
C68 C69 C41 177.3(9) . .
C74 C70 C71 110.1(10) . .
C74 C70 Fe2 71.0(5) . .
C71 C70 Fe2 70.2(6) . .
C70 C71 C72 105.6(10) . .
C70 C71 Fe2 69.8(6) . .
C72 C71 Fe2 68.7(5) . .
C73 C72 C71 106.8(10) . .
C73 C72 Fe2 69.6(5) . .
C71 C72 Fe2 70.1(5) . .
C74 C73 C72 109.6(9) . .
C74 C73 Fe2 71.8(5) . .
C72 C73 Fe2 70.1(5) . .
C73 C74 C70 107.8(10) . .
C73 C74 Fe2 69.1(5) . .
C70 C74 Fe2 69.9(5) . .
Cl2 C1S Cl1 108.6(7) . .
Cl3 C2S Cl4 122(4) . .
Cl6 C3S Cl5 61.6(13) . .
Cl6 Cl5 C3S 54(2) . .
Cl6 Cl5 Cl6 57(2) . 2_766
C3S Cl5 Cl6 89.0(19) . 2_766
C3S Cl6 Cl6 99(6) . 2_766
C3S Cl6 Cl5 64(3) . .
Cl6 Cl6 Cl5 63(3) 2_766 .
C3S Cl6 Cl5 124(3) . 2_766
Cl6 Cl6 Cl5 59(2) 2_766 2_766
Cl5 Cl6 Cl5 123(2) . 2_766

loop_
_geom_bond_atom_site_label_1
_geom_bond_atom_site_label_2
_geom_bond_distance
_geom_bond_site_symmetry_2
Fe1 C30 2.000(9) .
Fe1 C34 2.019(9) .
Fe1 C2 2.022(7) .
Fe1 C5 2.023(8) .
Fe1 C1 2.024(7) .
Fe1 C33 2.039(8) .
Fe1 C4 2.046(7) .
Fe1 C32 2.047(9) .
Fe1 C31 2.047(10) .
Fe1 C3 2.049(7) .
Fe2 C44 2.020(8) .
Fe2 C73 2.028(8) .
Fe2 C72 2.035(9) .
Fe2 C41 2.038(8) .
Fe2 C70 2.049(9) .
Fe2 C45 2.051(8) .
Fe2 C42 2.054(7) .
Fe2 C71 2.054(10) .
Fe2 C43 2.055(8) .
Fe2 C74 2.063(9) .
C1 C2 1.420(9) .
C1 C29 1.421(10) .
C1 C5 1.439(9) .
C2 C3 1.395(9) .
C3 C4 1.404(9) .
C4 C5 1.415(9) .
C5 C6 1.411(10) .
C6 C7 1.217(10) .
C7 C8 1.377(11) .
C8 C9 1.213(10) .
C9 C10 1.426(11) .
C10 C11 1.401(9) .
C10 C15 1.404(9) .
C11 C12 1.381(10) .
C12 C13 1.381(10) .
C13 C14 1.373(9) .
C14 C15 1.377(9) .
C15 C16 1.438(10) .
C16 C17 1.198(9) .
C17 C18 1.372(10) .
C18 C19 1.193(9) .
C19 C20 1.453(9) .
C20 C21 1.391(9) .
C20 C25 1.398(9) .
C21 C22 1.383(9) .
C22 C23 1.384(10) .
C23 C24 1.367(9) .
C24 C25 1.389(8) .
C25 C26 1.430(9) .
C26 C27 1.198(9) .
C27 C28 1.399(10) .
C28 C29 1.186(9) .
C30 C31 1.403(14) .
C30 C34 1.425(14) .
C31 C32 1.375(12) .
C32 C33 1.365(11) .
C33 C34 1.378(12) .
C41 C69 1.430(11) .
C41 C42 1.446(11) .
C41 C45 1.459(10) .
C42 C43 1.435(10) .
C43 C44 1.405(11) .
C44 C45 1.429(10) .
C45 C46 1.407(12) .
C46 C47 1.182(11) .
C47 C48 1.399(13) .
C48 C49 1.202(12) .
C49 C50 1.422(12) .
C50 C55 1.405(10) .
C50 C51 1.418(10) .
C51 C52 1.365(12) .
C52 C53 1.341(11) .
C53 C54 1.377(10) .
C54 C55 1.375(10) .
C55 C56 1.437(10) .
C56 C57 1.205(9) .
C57 C58 1.358(10) .
C58 C59 1.204(9) .
C59 C60 1.430(10) .
C60 C65 1.406(10) .
C60 C61 1.414(10) .
C61 C62 1.367(11) .
C62 C63 1.369(12) .
C63 C64 1.375(11) .
C64 C65 1.398(10) .
C65 C66 1.444(11) .
C66 C67 1.167(10) .
C67 C68 1.357(12) .
C68 C69 1.205(11) .
C70 C74 1.376(12) .
C70 C71 1.400(13) .
C71 C72 1.437(12) .
C72 C73 1.398(13) .
C73 C74 1.370(12) .
C1S Cl2 1.679(11) .
C1S Cl1 1.696(12) .
C2S Cl3 1.11(6) .
C2S Cl4 1.86(8) .
C3S Cl6 1.96(9) .
C3S Cl5 2.17(4) .
Cl5 Cl6 2.13(7) .
Cl5 Cl6 2.21(6) 2_766
Cl6 Cl6 2.08(8) 2_766
Cl6 Cl5 2.21(6) 2_766
